data_1549550
loop_
_publ_author_name
'K\"oferstein, Roberto'
'Arnold, Michael'
'Robl, Christian'

_publ_section_title
;
 A Novel Three-Dimensional Copper(II) 1,2-Ethylenediphosphonate Framework
 with Channel-like Voids
;
_journal_issue 19
_journal_name_full 'Zeitschrift f\"ur anorganische und allgemeine Chemie'
_journal_page_first 1126
_journal_paper_doi 10.1002/zaac.201600248
_journal_volume 642
_journal_year 2016
_chemical_formula_sum 'C H5.2 Cu O4.6 P'
_chemical_formula_weight 185.36
_chemical_name_systematic
; 
 ? 
;
_space_group_IT_number 12
_symmetry_space_group_name_Hall '-C 2y'
_symmetry_space_group_name_H-M 'C 1 2/m 1'
_atom_sites_solution_hydrogens geom
_atom_sites_solution_primary direct
_atom_sites_solution_secondary difmap
_audit_creation_method SHELXL
_cell_angle_alpha 90.00
_cell_angle_beta 93.28(2)
_cell_angle_gamma 90.00
_cell_formula_units_Z 4
_cell_length_a 14.836(2)
_cell_length_b 6.6844(8)
_cell_length_c 4.3630(6)
_cell_measurement_temperature 293(2)
_cell_volume 431.97(10)
_computing_structure_refinement 'SHELXL-93 (Sheldrick, 1993)'
_computing_structure_solution 'SHELXS-86 (Sheldrick, 1990)'
_diffrn_ambient_temperature 293(2)
_diffrn_radiation_monochromator graphite
_diffrn_radiation_source 'fine-focus sealed tube'
_diffrn_radiation_type MoK\a
_diffrn_radiation_wavelength 0.71073
_diffrn_reflns_av_R_equivalents 0.0400
_diffrn_reflns_av_sigmaI/netI 0.0417
_diffrn_reflns_limit_h_max 19
_diffrn_reflns_limit_h_min -1
_diffrn_reflns_limit_k_max 8
_diffrn_reflns_limit_k_min -1
_diffrn_reflns_limit_l_max 5
_diffrn_reflns_limit_l_min -5
_diffrn_reflns_number 727
_diffrn_reflns_theta_max 27.98
_diffrn_reflns_theta_min 2.75
_exptl_absorpt_coefficient_mu 5.329
_exptl_crystal_density_diffrn 2.850
_exptl_crystal_F_000 368
_refine_diff_density_max 1.076
_refine_diff_density_min -1.397
_refine_diff_density_rms 0.219
_refine_ls_extinction_coef 0.0010(17)
_refine_ls_extinction_expression Fc^*^=kFc[1+0.001xFc^2^\l^3^/sin(2\q)]^-1/4^
_refine_ls_extinction_method SHELXL
_refine_ls_goodness_of_fit_all 1.368
_refine_ls_goodness_of_fit_obs 1.418
_refine_ls_matrix_type full
_refine_ls_number_parameters 60
_refine_ls_number_reflns 557
_refine_ls_number_restraints 1
_refine_ls_restrained_S_all 1.366
_refine_ls_restrained_S_obs 1.417
_refine_ls_R_factor_all 0.0509
_refine_ls_R_factor_obs 0.0465
_refine_ls_shift/esd_max 0.000
_refine_ls_shift/esd_mean 0.000
_refine_ls_structure_factor_coef Fsqd
_refine_ls_weighting_details 'w=1/[\s^2^(Fo^2^)+(0.0500P)^2^+1.0000P] where P=(Fo^2^+2Fc^2^)/3'
_refine_ls_weighting_scheme calc
_refine_ls_wR_factor_all 0.1156
_refine_ls_wR_factor_obs 0.1124
_reflns_number_observed 507
_reflns_number_total 570
_reflns_observed_criterion >2sigma(I)
_cod_data_source_file ETCUIN.CIF
_cod_data_source_block etcuin
_cod_depositor_comments
;
The following automatic conversions were performed:

'_refine_ls_weighting_scheme' value 'calc
w=1/[\s^2^(Fo^2^)+(0.0500P)^2^+1.0000P] where P=(Fo^2^+2Fc^2^)/3' was
changed to 'calc'. A new data item '_refine_ls_weighting_details' was
created with the value set to
'w=1/[\s^2^(Fo^2^)+(0.0500P)^2^+1.0000P] where P=(Fo^2^+2Fc^2^)/3'.

Automatic conversion script
Id: cif_fix_values 5642 2017-10-24 12:04:52Z antanas 
;
_cod_original_cell_volume 431.96(10)
_cod_original_formula_sum 'C H5.20 Cu O4.60 P'
_cod_database_code 1549550

loop_
_symmetry_equiv_pos_as_xyz
'x, y, z'
'-x, y, -z'
'x+1/2, y+1/2, z'
'-x+1/2, y+1/2, -z'
'-x, -y, -z'
'x, -y, z'
'-x+1/2, -y+1/2, -z'
'x+1/2, -y+1/2, z'

loop_
_atom_site_aniso_label
_atom_site_aniso_U_11
_atom_site_aniso_U_22
_atom_site_aniso_U_33
_atom_site_aniso_U_23
_atom_site_aniso_U_13
_atom_site_aniso_U_12
Cu 0.0218(5) 0.0102(4) 0.0132(5) -0.0020(3) 0.0141(3) -0.0052(3)
P 0.0122(7) 0.0071(7) 0.0094(7) 0.000 0.0100(5) 0.000
O1 0.015(2) 0.008(2) 0.012(2) 0.000 0.006(2) 0.000
O2 0.0177(15) 0.0100(14) 0.0143(14) 0.0031(12) 0.0113(12) -0.0001(12)
C 0.017(3) 0.014(3) 0.012(3) 0.000 0.012(2) 0.000
OW1 0.029(4) 0.036(4) 0.030(4) 0.000 0.012(3) 0.000
OW2 0.034(12) 0.070(15) 0.095(23) 0.000 0.024(12) 0.000
OW3 0.054(14) 0.019(10) 0.114(27) 0.000 0.057(15) 0.000

loop_
_atom_site_label
_atom_site_type_symbol
_atom_site_fract_x
_atom_site_fract_y
_atom_site_fract_z
_atom_site_U_iso_or_equiv
_atom_site_thermal_displace_type
_atom_site_occupancy
_atom_site_calc_flag
_atom_site_refinement_flags
_atom_site_disorder_group
Cu Cu 0.2500 0.2500 0.5000 0.0146(3) Uani 1 d S .
P P 0.14930(10) 0.0000 -0.0283(3) 0.0092(4) Uani 1 d S .
O1 O 0.2174(3) 0.0000 0.2567(10) 0.0116(8) Uani 1 d S .
O2 O 0.1588(2) 0.1897(5) 0.7852(7) 0.0136(7) Uani 1 d . .
C C 0.0387(4) 0.0000 0.1205(14) 0.0140(12) Uani 1 d SD .
OW1 O 0.3527(5) 0.0000 0.7386(16) 0.031(2) Uani 0.85(2) d SP .
OW2 O 0.4746(11) 0.0000 0.4371(66) 0.066(9) Uani 0.41(3) d SP .
OW3 O 0.4566(15) 0.0000 1.1155(72) 0.060(11) Uani 0.34(3) d SP .
H1 H 0.0343(44) 0.1227(53) 0.2280(135) 0.039(20) Uiso 1 d D .

loop_
_atom_type_symbol
_atom_type_description
_atom_type_scat_dispersion_real
_atom_type_scat_dispersion_imag
_atom_type_scat_source
C C 0.0033 0.0016 'International Tables Vol C Tables 4.2.6.8 and 6.1.1.4'
H H 0.0000 0.0000 'International Tables Vol C Tables 4.2.6.8 and 6.1.1.4'
O O 0.0106 0.0060 'International Tables Vol C Tables 4.2.6.8 and 6.1.1.4'
P P 0.1023 0.0942 'International Tables Vol C Tables 4.2.6.8 and 6.1.1.4'
Cu Cu 0.3201 1.2651 'International Tables Vol C Tables 4.2.6.8 and 6.1.1.4'

loop_
_geom_angle_atom_site_label_1
_geom_angle_atom_site_label_2
_geom_angle_atom_site_label_3
_geom_angle
_geom_angle_site_symmetry_1
_geom_angle_site_symmetry_3
O2 Cu O2 180.0 7_556 .
O2 Cu O1 89.4(2) 7_556 .
O2 Cu O1 90.6(2) . .
O2 Cu O1 90.6(2) 7_556 7_556
O2 Cu O1 89.4(2) . 7_556
O1 Cu O1 180.0 . 7_556
O2 P O2 113.4(3) 6_554 1_554
O2 P O1 110.6(2) 6_554 .
O2 P O1 110.6(2) 1_554 .
O2 P C 107.9(2) 6_554 .
O2 P C 107.9(2) 1_554 .
O1 P C 106.0(3) . .
P O1 Cu 122.93(12) . .
P O1 Cu 122.93(12) . 4_546
Cu O1 Cu 111.4(2) . 4_546
P O2 Cu 127.5(2) 1_556 .
C C P 114.9(5) 5 .
C C H1 105.8(40) 5 .
P C H1 105.6(41) . .
OW2 OW2 OW3 134.8(38) 5_656 1_554
OW2 OW3 OW3 119.2(29) 1_556 5_657

loop_
_geom_bond_atom_site_label_1
_geom_bond_atom_site_label_2
_geom_bond_distance
_geom_bond_site_symmetry_2
Cu O2 1.933(3) 7_556
Cu O2 1.933(3) .
Cu O1 2.023(3) .
Cu O1 2.023(3) 7_556
P O2 1.518(3) 6_554
P O2 1.518(3) 1_554
P O1 1.557(5) .
P C 1.798(6) .
O1 Cu 2.023(3) 4_546
O2 P 1.518(3) 1_556
C C 1.513(13) 5
C H1 0.949(10) .
OW2 OW2 0.91(4) 5_656
OW2 OW3 1.41(4) 1_554
OW3 OW2 1.41(4) 1_556
OW3 OW3 1.68(4) 5_657
